data_1561503
loop_
_publ_author_name
'Yohannan, Jinu P.'
'Vidyasagar, Kanamaluru'

_publ_section_title
;
 Syntheses and structural characterization of non-centrosymmetric
 Na2M2M'S6 (M, M&#x2032;=Ga, In, Si, Ge, Sn, Zn, Cd) sulfides
;
_journal_name_full 'Journal of Solid State Chemistry'
_journal_page_first 147
_journal_page_last 155
_journal_paper_doi 10.1016/j.jssc.2016.03.026
_journal_volume 238
_journal_year 2016
_chemical_formula_sum 'Ge In2 Na2 S6'
_chemical_formula_weight 540.62
_space_group_IT_number 9
_space_group_name_Hall 'C -2yc'
_space_group_name_H-M_alt 'C 1 c 1'
_symmetry_cell_setting monoclinic
_symmetry_space_group_name_Hall 'C -2yc'
_symmetry_space_group_name_H-M 'C 1 c 1'
_atom_sites_solution_primary direct
_atom_sites_solution_secondary difmap
_audit_creation_method SHELXL-97
_cell_angle_alpha 90.00
_cell_angle_beta 108.655(2)
_cell_angle_gamma 90.00
_cell_formula_units_Z 4
_cell_length_a 12.1651(7)
_cell_length_b 7.8212(5)
_cell_length_c 12.2355(7)
_cell_measurement_reflns_used 1456
_cell_measurement_temperature 293(2)
_cell_measurement_theta_max 26.81
_cell_measurement_theta_min 3.165
_cell_volume 1102.99(11)
_computing_cell_refinement APEXII,Bruker,2004
_computing_data_collection APEXII,Bruker,2004
_computing_data_reduction SAINT,Bruker,2004
_computing_molecular_graphics 'ORTEP-3 (Farrugia, 1997)'
_computing_publication_material 'SHELXL-97 (Sheldrick, 1997)'
_computing_structure_refinement 'SHELXL-97 (Sheldrick, 1997)'
_computing_structure_solution 'SHELXS-97 (Sheldrick, 1997)'
_diffrn_ambient_temperature 293(2)
_diffrn_measured_fraction_theta_full 1.000
_diffrn_measured_fraction_theta_max 1.000
_diffrn_measurement_device_type 'Bruker ApexII ccd area detector'
_diffrn_measurement_method 'phi and omega scans'
_diffrn_radiation_monochromator graphite
_diffrn_radiation_source 'fine-focus sealed tube'
_diffrn_radiation_type MoK\a
_diffrn_radiation_wavelength 0.71073
_diffrn_reflns_av_R_equivalents 0.0250
_diffrn_reflns_av_sigmaI/netI 0.0371
_diffrn_reflns_limit_h_max 15
_diffrn_reflns_limit_h_min -14
_diffrn_reflns_limit_k_max 10
_diffrn_reflns_limit_k_min -9
_diffrn_reflns_limit_l_max 10
_diffrn_reflns_limit_l_min -15
_diffrn_reflns_number 4648
_diffrn_reflns_theta_full 27.09
_diffrn_reflns_theta_max 27.09
_diffrn_reflns_theta_min 3.15
_exptl_absorpt_coefficient_mu 8.002
_exptl_absorpt_correction_T_max 0.852
_exptl_absorpt_correction_T_min 0.688
_exptl_absorpt_correction_type multi-scan
_exptl_absorpt_process_details SADABS(Bruker,2004)
_exptl_crystal_colour yellow
_exptl_crystal_density_diffrn 3.256
_exptl_crystal_density_method 'not measured'
_exptl_crystal_description block
_exptl_crystal_F_000 992
_exptl_crystal_size_max 0.05
_exptl_crystal_size_mid 0.04
_exptl_crystal_size_min 0.02
_refine_diff_density_max 0.578
_refine_diff_density_min -0.590
_refine_diff_density_rms 0.128
_refine_ls_abs_structure_details 'Flack H D (1983), Acta Cryst. A39, 876-881'
_refine_ls_abs_structure_Flack 0.026(12)
_refine_ls_extinction_coef 0.0001
_refine_ls_extinction_method SHELXL
_refine_ls_goodness_of_fit_ref 1.003
_refine_ls_matrix_type full
_refine_ls_number_parameters 100
_refine_ls_number_reflns 1925
_refine_ls_number_restraints 2
_refine_ls_restrained_S_all 1.003
_refine_ls_R_factor_all 0.0202
_refine_ls_R_factor_gt 0.0195
_refine_ls_shift/su_max 0.001
_refine_ls_shift/su_mean 0.000
_refine_ls_structure_factor_coef Fsqd
_refine_ls_weighting_details 'calc w=1/[\s^2^(Fo^2^)+(0.0100P)^2^+0.0000P] where P=(Fo^2^+2Fc^2^)/3'
_refine_ls_weighting_scheme calc
_refine_ls_wR_factor_gt 0.0392
_refine_ls_wR_factor_ref 0.0395
_reflns_number_gt 1871
_reflns_number_total 1925
_reflns_threshold_expression >2sigma(I)
_cod_data_source_file JSSC-2016-238-147.cif
_cod_data_source_block Na2In2GeS6
_cod_original_sg_symbol_Hall C-2yc
_cod_original_sg_symbol_H-M Cc
_cod_database_code 1561503

loop_
_symmetry_equiv_pos_as_xyz
'x, y, z'
'x, -y, z+1/2'
'x+1/2, y+1/2, z'
'x+1/2, -y+1/2, z+1/2'

loop_
_atom_site_label
_atom_site_type_symbol
_atom_site_fract_x
_atom_site_fract_y
_atom_site_fract_z
_atom_site_U_iso_or_equiv
_atom_site_adp_type
_atom_site_occupancy
_atom_site_symmetry_multiplicity
_atom_site_calc_flag
_atom_site_refinement_flags
_atom_site_disorder_assembly
_atom_site_disorder_group
Na1 Na 0.7927(2) 0.1840(5) 0.8391(3) 0.0702(11) Uani 1 1 d . . .
Na2 Na 0.5118(2) 0.0716(3) 0.9962(2) 0.0386(6) Uani 1 1 d . . .
In1 In 0.97715(2) 0.07926(4) 0.18870(2) 0.01646(9) Uani 1 1 d . . .
In2 In 0.16006(3) 0.06507(4) 0.99369(3) 0.01726(9) Uani 1 1 d . . .
Ge1 Ge 0.22229(4) 0.22243(6) 0.74426(4) 0.01242(11) Uani 1 1 d . . .
S1 S 0.99636(11) 0.22222(17) 0.01951(11) 0.0197(3) Uani 1 1 d . . .
S2 S 0.09697(11) 0.19218(17) 0.37492(12) 0.0207(3) Uani 1 1 d . . .
S3 S 0.03143(10) 0.22763(17) 0.69487(12) 0.0197(3) Uani 1 1 d . . .
S4 S 0.29915(11) 0.00244(19) 0.18921(12) 0.0218(3) Uani 1 1 d . . .
S5 S 0.76670(10) 0.04544(16) 0.16176(12) 0.0182(3) Uani 1 1 d . . .
S6 S 0.29422(12) 0.25128(19) 0.93282(11) 0.0218(3) Uani 1 1 d . . .

loop_
_atom_site_aniso_label
_atom_site_aniso_U_11
_atom_site_aniso_U_22
_atom_site_aniso_U_33
_atom_site_aniso_U_23
_atom_site_aniso_U_13
_atom_site_aniso_U_12
Na1 0.0349(15) 0.088(3) 0.072(2) -0.0518(19) -0.0054(14) 0.0194(15)
Na2 0.0443(14) 0.0252(14) 0.0451(17) 0.0025(11) 0.0126(13) -0.0060(10)
In1 0.01470(17) 0.0196(2) 0.0162(2) 0.00093(16) 0.00655(14) 0.00198(15)
In2 0.01836(18) 0.0196(2) 0.0156(2) 0.00040(16) 0.00792(15) -0.00115(15)
Ge1 0.0111(2) 0.0143(3) 0.0121(2) 0.0001(2) 0.00403(19) -0.0013(2)
S1 0.0219(6) 0.0189(7) 0.0208(8) 0.0048(6) 0.0103(6) 0.0033(5)
S2 0.0244(6) 0.0182(7) 0.0175(6) -0.0017(6) 0.0038(5) -0.0003(5)
S3 0.0112(5) 0.0185(7) 0.0288(8) 0.0028(6) 0.0057(5) 0.0005(5)
S4 0.0193(6) 0.0233(7) 0.0199(7) 0.0031(6) 0.0022(5) -0.0067(5)
S5 0.0132(6) 0.0188(7) 0.0228(7) -0.0058(6) 0.0060(5) 0.0007(5)
S6 0.0222(6) 0.0303(8) 0.0126(7) -0.0015(6) 0.0053(5) -0.0094(5)

loop_
_atom_type_symbol
_atom_type_description
_atom_type_scat_dispersion_real
_atom_type_scat_dispersion_imag
_atom_type_scat_source
Na Na 0.0360 0.0250 'International Tables Vol C Tables 4.2.6.8 and 6.1.1.4'
S S 0.1250 0.1230 'International Tables Vol C Tables 4.2.6.8 and 6.1.1.4'
Ge Ge 0.1550 1.8000 'International Tables Vol C Tables 4.2.6.8 and 6.1.1.4'
In In -0.7280 1.3100 'International Tables Vol C Tables 4.2.6.8 and 6.1.1.4'

loop_
_geom_angle_atom_site_label_1
_geom_angle_atom_site_label_2
_geom_angle_atom_site_label_3
_geom_angle
_geom_angle_site_symmetry_1
_geom_angle_site_symmetry_3
S2 Na1 S5 118.09(10) 4 2
S2 Na1 S1 116.03(10) 4 1_556
S5 Na1 S1 123.28(10) 2 1_556
S2 Na1 S4 90.16(10) 4 4
S5 Na1 S4 93.91(11) 2 4
S1 Na1 S4 101.71(11) 1_556 4
S2 Na1 Na2 97.60(9) 4 3
S5 Na1 Na2 138.31(13) 2 3
S1 Na1 Na2 42.21(6) 1_556 3
S4 Na1 Na2 63.40(8) 4 3
S1 Na2 S2 139.93(12) 3_446 4
S1 Na2 S3 116.67(10) 3_446 4
S2 Na2 S3 98.41(8) 4 4
S1 Na2 S6 115.11(9) 3_446 .
S2 Na2 S6 89.96(8) 4 .
S3 Na2 S6 77.21(8) 4 .
S1 Na2 S5 87.39(7) 3_446 1_556
S2 Na2 S5 85.83(8) 4 1_556
S3 Na2 S5 71.73(7) 4 1_556
S6 Na2 S5 147.64(10) . 1_556
S1 Na2 Na1 42.16(6) 3_446 3_445
S2 Na2 Na1 122.82(11) 4 3_445
S3 Na2 Na1 132.56(10) 4 3_445
S6 Na2 Na1 80.22(7) . 3_445
S5 Na2 Na1 128.28(8) 1_556 3_445
S1 In1 S2 115.91(5) . 1_655
S1 In1 S3 111.93(5) . 2_654
S2 In1 S3 104.32(4) 1_655 2_654
S1 In1 S5 108.14(4) . .
S2 In1 S5 116.32(5) 1_655 .
S3 In1 S5 98.83(4) 2_654 .
S1 In2 S2 112.01(5) 1_456 2
S1 In2 S6 112.71(5) 1_456 .
S2 In2 S6 114.55(5) 2 .
S1 In2 S4 107.76(5) 1_456 1_556
S2 In2 S4 113.19(5) 2 1_556
S6 In2 S4 95.38(4) . 1_556
S4 Ge1 S6 109.75(6) 2 .
S4 Ge1 S3 116.43(5) 2 .
S6 Ge1 S3 108.43(6) . .
S4 Ge1 S5 108.97(6) 2 4_455
S6 Ge1 S5 108.59(5) . 4_455
S3 Ge1 S5 104.34(5) . 4_455
In1 S1 In2 100.55(5) . 1_654
In1 S1 Na1 109.01(10) . 1_554
In2 S1 Na1 113.73(7) 1_654 1_554
In1 S1 Na2 124.90(8) . 3_554
In2 S1 Na2 113.52(7) 1_654 3_554
Na1 S1 Na2 95.63(10) 1_554 3_554
In1 S2 In2 103.64(5) 1_455 2_554
In1 S2 Na1 105.60(9) 1_455 4_454
In2 S2 Na1 105.18(7) 2_554 4_454
In1 S2 Na2 121.79(7) 1_455 4_454
In2 S2 Na2 109.21(8) 2_554 4_454
Na1 S2 Na2 110.12(11) 4_454 4_454
Ge1 S3 In1 103.71(5) . 2_455
Ge1 S3 Na2 92.16(7) . 4_454
In1 S3 Na2 124.03(7) 2_455 4_454
Ge1 S4 In2 103.08(5) 2_554 1_554
Ge1 S4 Na1 111.16(7) 2_554 4_454
In2 S4 Na1 106.01(7) 1_554 4_454
Ge1 S5 In1 104.00(5) 4_554 .
Ge1 S5 Na1 99.06(10) 4_554 2_554
In1 S5 Na1 96.36(7) . 2_554
Ge1 S5 Na2 84.61(6) 4_554 1_554
In1 S5 Na2 147.71(8) . 1_554
Na1 S5 Na2 113.19(8) 2_554 1_554
Ge1 S6 In2 100.13(5) . .
Ge1 S6 Na2 104.80(8) . .
In2 S6 Na2 105.68(7) . .

loop_
_geom_bond_atom_site_label_1
_geom_bond_atom_site_label_2
_geom_bond_distance
_geom_bond_site_symmetry_2
Na1 S2 2.733(3) 4
Na1 S5 2.754(3) 2
Na1 S1 2.757(3) 1_556
Na1 S4 3.078(5) 4
Na1 Na2 4.088(4) 3
Na2 S1 2.760(3) 3_446
Na2 S2 2.770(3) 4
Na2 S3 2.839(3) 4
Na2 S6 2.876(3) .
Na2 S5 3.121(3) 1_556
Na2 Na1 4.088(4) 3_445
In1 S1 2.4289(13) .
In1 S2 2.4436(14) 1_655
In1 S3 2.4842(14) 2_654
In1 S5 2.4886(12) .
In2 S1 2.4452(13) 1_456
In2 S2 2.4567(14) 2
In2 S6 2.4733(14) .
In2 S4 2.4973(14) 1_556
Ge1 S4 2.1964(14) 2
Ge1 S6 2.2018(14) .
Ge1 S3 2.2045(12) .
Ge1 S5 2.2262(13) 4_455
S1 In2 2.4452(13) 1_654
S1 Na1 2.757(3) 1_554
S1 Na2 2.760(3) 3_554
S2 In1 2.4436(14) 1_455
S2 In2 2.4567(14) 2_554
S2 Na1 2.733(3) 4_454
S2 Na2 2.770(3) 4_454
S3 In1 2.4842(14) 2_455
S3 Na2 2.839(3) 4_454
S4 Ge1 2.1964(14) 2_554
S4 In2 2.4973(14) 1_554
S4 Na1 3.078(5) 4_454
S5 Ge1 2.2262(13) 4_554
S5 Na1 2.754(3) 2_554
S5 Na2 3.121(3) 1_554
